data_7110554
loop_
_publ_author_name
'Forissier, Kareen'
'Ricard, Louis'
'Carmichael, Duncan'
'Mathey, Fran\,cois'

_publ_section_title
;
 2,5-Di-(tert-butyl)phospholyl sandwich complexes containing group 14
 elements (Ge, Sn, Pb). Synthesis, molecular structure, and ring transfer
 chemistry of [M(PC4H2But2)2] (M= Sn, Pb)
;
_journal_issue 14
_journal_name_full 'Chemical Communications'
_journal_page_first 1273
_journal_paper_doi 10.1039/a902909e
_journal_year 1999
_chemical_formula_sum 'C24 H40 P2 Pb'
_chemical_formula_weight 597.69
_chemical_name_systematic
;
 ?
;
_space_group_IT_number 14
_symmetry_cell_setting monoclinic
_symmetry_space_group_name_Hall '-P 2yn'
_symmetry_space_group_name_H-M 'P 1 21/n 1'
_atom_sites_solution_hydrogens geom
_atom_sites_solution_primary direct
_atom_sites_solution_secondary difmap
_audit_creation_method SHELXL-97
_cell_angle_alpha 90.00
_cell_angle_beta 101.3230(10)
_cell_angle_gamma 90.00
_cell_formula_units_Z 8
_cell_length_a 16.0550(2)
_cell_length_b 20.3550(4)
_cell_length_c 16.4910(3)
_cell_measurement_reflns_used 343
_cell_measurement_temperature 150.0(1)
_cell_measurement_theta_max 20.0
_cell_measurement_theta_min 3.0
_cell_volume 5284.35(16)
_computing_structure_refinement 'SHELXL-97 (Sheldrick, 1997)'
_computing_structure_solution 'SHELXS-97 (Sheldrick, 1990)'
_diffrn_ambient_temperature 150.0(1)
_diffrn_measured_fraction_theta_full 0.999
_diffrn_measured_fraction_theta_max 0.999
_diffrn_measurement_device_type KappaCCD
_diffrn_radiation_monochromator graphite
_diffrn_radiation_source 'fine-focus sealed tube'
_diffrn_radiation_type MoK\a
_diffrn_radiation_wavelength 0.71070
_diffrn_reflns_av_R_equivalents 0.033
_diffrn_reflns_av_sigmaI/netI 0.0285
_diffrn_reflns_limit_h_max 20
_diffrn_reflns_limit_h_min 0
_diffrn_reflns_limit_k_max 25
_diffrn_reflns_limit_k_min 0
_diffrn_reflns_limit_l_max 20
_diffrn_reflns_limit_l_min -20
_diffrn_reflns_number 10807
_diffrn_reflns_theta_full 26.37
_diffrn_reflns_theta_max 26.37
_diffrn_reflns_theta_min 1.61
_exptl_absorpt_coefficient_mu 6.513
_exptl_absorpt_correction_type none
_exptl_crystal_colour 'pale yellow'
_exptl_crystal_density_diffrn 1.503
_exptl_crystal_density_method 'not measured'
_exptl_crystal_description plate
_exptl_crystal_F_000 2368
_exptl_crystal_size_max 0.22
_exptl_crystal_size_mid 0.16
_exptl_crystal_size_min 0.14
_refine_diff_density_max 1.616
_refine_diff_density_min -0.831
_refine_diff_density_rms 0.093
_refine_ls_extinction_method none
_refine_ls_goodness_of_fit_ref 1.010
_refine_ls_hydrogen_treatment mixed
_refine_ls_matrix_type full
_refine_ls_number_parameters 570
_refine_ls_number_reflns 10807
_refine_ls_number_restraints 0
_refine_ls_restrained_S_all 1.010
_refine_ls_R_factor_all 0.0275
_refine_ls_R_factor_gt 0.0237
_refine_ls_shift/su_max 0.002
_refine_ls_shift/su_mean 0.000
_refine_ls_structure_factor_coef Fsqd
_refine_ls_weighting_details 'calc w=1/[\s^2^(Fo^2^)+(0.0369P)^2^+3.6311P] where P=(Fo^2^+2Fc^2^)/3'
_refine_ls_weighting_scheme calc
_refine_ls_wR_factor_gt 0.0622
_refine_ls_wR_factor_ref 0.0635
_reflns_number_gt 9859
_reflns_number_total 10807
_reflns_threshold_expression >2sigma(I)
_cod_data_source_file 902909Esup1.cif
_cod_data_source_block pbp2_1
_cod_depositor_comments
;
The following automatic conversions were performed:

'_symmetry_cell_setting' value 'Monoclinic' changed to 'monoclinic'
according to /home/saulius/struct/CIF-dictionaries/cif_core.dic
dictionary named 'cif_core.dic' version 2.4.2 from 2011-04-26.

Automatic conversion script
Id: cif_fix_values 1891 2012-01-12 08:04:46Z andrius 
;
_cod_original_sg_symbol_H-M 'P 21/n        '
_cod_database_code 7110554

loop_
_symmetry_equiv_pos_as_xyz
'x, y, z'
'-x+1/2, y+1/2, -z+1/2'
'-x, -y, -z'
'x-1/2, -y-1/2, z-1/2'

loop_
_atom_site_label
_atom_site_type_symbol
_atom_site_fract_x
_atom_site_fract_y
_atom_site_fract_z
_atom_site_U_iso_or_equiv
_atom_site_adp_type
_atom_site_occupancy
_atom_site_symmetry_multiplicity
_atom_site_calc_flag
_atom_site_refinement_flags
_atom_site_disorder_assembly
_atom_site_disorder_group
Pb1 Pb 0.214151(7) 0.178916(5) 0.841325(6) 0.02655(4) Uani 1 1 d . . .
Pb2 Pb 0.232033(7) 0.075916(5) 0.344132(6) 0.02675(4) Uani 1 1 d . . .
P1 P 0.22775(5) 0.30497(4) 0.76661(5) 0.02892(17) Uani 1 1 d . . .
P2 P 0.30155(5) 0.14750(4) 1.00798(5) 0.02463(15) Uani 1 1 d . . .
P3 P 0.25903(5) -0.05204(4) 0.28118(5) 0.02885(17) Uani 1 1 d . . .
P4 P 0.30121(5) 0.11167(4) 0.51317(5) 0.02656(16) Uani 1 1 d . . .
C1 C 0.31636(18) 0.25330(14) 0.76021(17) 0.0246(6) Uani 1 1 d . . .
C2 C 0.29142(19) 0.20177(15) 0.70608(18) 0.0279(6) Uani 1 1 d . . .
H2 H 0.3285 0.1693 0.6953 0.034 Uiso 1 1 calc R . .
C3 C 0.20404(19) 0.20313(15) 0.66863(17) 0.0281(6) Uani 1 1 d . . .
H3 H 0.1790 0.1719 0.6304 0.034 Uiso 1 1 calc R . .
C4 C 0.15909(18) 0.25464(15) 0.69359(17) 0.0271(6) Uani 1 1 d . . .
C5 C 0.25444(19) 0.07385(13) 0.96090(18) 0.0239(6) Uani 1 1 d . A .
C6 C 0.1664(2) 0.07810(14) 0.94821(19) 0.0276(6) Uani 1 1 d . . .
H6 H 0.1306 0.0444 0.9245 0.033 Uiso 1 1 calc R . .
C7 C 0.13587(18) 0.13806(14) 0.97452(18) 0.0265(6) Uani 1 1 d . . .
H7 H 0.0783 0.1473 0.9693 0.032 Uiso 1 1 calc R . .
C8 C 0.19944(19) 0.18190(14) 1.00889(18) 0.0241(6) Uani 1 1 d . . .
C9 C 0.40787(19) 0.26780(15) 0.80323(19) 0.0299(7) Uani 1 1 d . . .
C10 C 0.4464(3) 0.3138(3) 0.7484(3) 0.0821(18) Uani 1 1 d . . .
H10A H 0.4178 0.3554 0.7450 0.123 Uiso 1 1 calc R . .
H10B H 0.4402 0.2951 0.6940 0.123 Uiso 1 1 calc R . .
H10C H 0.5056 0.3199 0.7714 0.123 Uiso 1 1 calc R . .
C11 C 0.4598(2) 0.2058(2) 0.8172(4) 0.0798(18) Uani 1 1 d . . .
H11A H 0.5171 0.2164 0.8430 0.120 Uiso 1 1 calc R . .
H11B H 0.4595 0.1847 0.7651 0.120 Uiso 1 1 calc R . .
H11C H 0.4359 0.1768 0.8524 0.120 Uiso 1 1 calc R . .
C12 C 0.4103(3) 0.3012(2) 0.8851(2) 0.0583(11) Uani 1 1 d . . .
H12A H 0.3896 0.2716 0.9219 0.087 Uiso 1 1 calc R . .
H12B H 0.3752 0.3398 0.8770 0.087 Uiso 1 1 calc R . .
H12C H 0.4677 0.3136 0.9085 0.087 Uiso 1 1 calc R . .
C13 C 0.0649(2) 0.26862(17) 0.6615(2) 0.0383(8) Uani 1 1 d . . .
C14 C 0.0214(3) 0.2849(4) 0.7326(4) 0.112(3) Uani 1 1 d . . .
H14A H 0.0328 0.2509 0.7736 0.169 Uiso 1 1 calc R . .
H14B H -0.0388 0.2882 0.7125 0.169 Uiso 1 1 calc R . .
H14C H 0.0425 0.3261 0.7568 0.169 Uiso 1 1 calc R . .
C15 C 0.0193(2) 0.2085(3) 0.6200(3) 0.0738(15) Uani 1 1 d . . .
H15A H 0.0454 0.1950 0.5750 0.111 Uiso 1 1 calc R . .
H15B H -0.0393 0.2189 0.5993 0.111 Uiso 1 1 calc R . .
H15C H 0.0232 0.1734 0.6595 0.111 Uiso 1 1 calc R . .
C16 C 0.0580(3) 0.3224(4) 0.5989(5) 0.168(5) Uani 1 1 d . . .
H16A H 0.0716 0.3636 0.6266 0.252 Uiso 1 1 calc R . .
H16B H 0.0011 0.3239 0.5672 0.252 Uiso 1 1 calc R . .
H16C H 0.0970 0.3142 0.5627 0.252 Uiso 1 1 calc R . .
C17 C 0.3040(2) 0.01411(15) 0.9405(2) 0.0338(7) Uani 1 1 d . . .
C18 C 0.3408(5) -0.0219(3) 1.0206(4) 0.0478(18) Uani 0.653(10) 1 d P A 1
H18A H 0.3230 -0.0670 1.0161 0.072 Uiso 0.653(10) 1 calc PR A 1
H18B H 0.3210 -0.0015 1.0658 0.072 Uiso 0.653(10) 1 calc PR A 1
H18C H 0.4017 -0.0198 1.0303 0.072 Uiso 0.653(10) 1 calc PR A 1
C19 C 0.3713(5) 0.0335(3) 0.8944(5) 0.056(2) Uani 0.653(10) 1 d P A 1
H19A H 0.4175 0.0539 0.9318 0.084 Uiso 0.653(10) 1 calc PR A 1
H19B H 0.3482 0.0640 0.8514 0.084 Uiso 0.653(10) 1 calc PR A 1
H19C H 0.3916 -0.0048 0.8704 0.084 Uiso 0.653(10) 1 calc PR A 1
C20 C 0.2418(4) -0.0358(3) 0.8859(5) 0.060(2) Uani 0.653(10) 1 d P A 1
H20A H 0.2258 -0.0190 0.8306 0.089 Uiso 0.653(10) 1 calc PR A 1
H20B H 0.1919 -0.0414 0.9091 0.089 Uiso 0.653(10) 1 calc PR A 1
H20C H 0.2697 -0.0774 0.8847 0.089 Uiso 0.653(10) 1 calc PR A 1
C57 C 0.2922(12) 0.0047(9) 0.8460(8) 0.089(8) Uani 0.347(10) 1 d P A 2
C58 C 0.4048(9) 0.0312(7) 0.9647(14) 0.074(6) Uani 0.347(10) 1 d P A 2
C59 C 0.2848(14) -0.0428(7) 0.9880(14) 0.087(7) Uani 0.347(10) 1 d P A 2
C21 C 0.1832(2) 0.24712(15) 1.0486(2) 0.0325(7) Uani 1 1 d . . .
C22 C 0.2624(3) 0.2896(2) 1.0642(4) 0.0817(17) Uani 1 1 d . . .
H22A H 0.3065 0.2679 1.1026 0.123 Uiso 1 1 calc R . .
H22B H 0.2498 0.3311 1.0867 0.123 Uiso 1 1 calc R . .
H22C H 0.2810 0.2968 1.0130 0.123 Uiso 1 1 calc R . .
C23 C 0.1544(4) 0.2341(2) 1.1295(3) 0.0825(18) Uani 1 1 d . . .
H23A H 0.1075 0.2039 1.1200 0.124 Uiso 1 1 calc R . .
H23B H 0.1369 0.2746 1.1509 0.124 Uiso 1 1 calc R . .
H23C H 0.2005 0.2155 1.1688 0.124 Uiso 1 1 calc R . .
C24 C 0.1144(4) 0.2860(2) 0.9912(3) 0.0810(17) Uani 1 1 d . . .
H24A H 0.1326 0.2947 0.9401 0.122 Uiso 1 1 calc R . .
H24B H 0.1047 0.3268 1.0170 0.122 Uiso 1 1 calc R . .
H24C H 0.0628 0.2609 0.9803 0.122 Uiso 1 1 calc R . .
C25 C 0.34370(18) 0.00285(14) 0.27250(18) 0.0274(6) Uani 1 1 d . . .
C26 C 0.31590(19) 0.05027(15) 0.21284(18) 0.0268(6) Uani 1 1 d . . .
H26 H 0.3512 0.0828 0.1988 0.032 Uiso 1 1 calc R . .
C27 C 0.22883(19) 0.04462(15) 0.17522(17) 0.0272(6) Uani 1 1 d . . .
H27 H 0.2017 0.0734 0.1348 0.033 Uiso 1 1 calc R . .
C28 C 0.18782(18) -0.00758(14) 0.20406(17) 0.0254(6) Uani 1 1 d . . .
C29 C 0.24919(19) 0.18233(13) 0.46212(18) 0.0246(6) Uani 1 1 d . B .
C30 C 0.16231(19) 0.17221(14) 0.44274(19) 0.0274(6) Uani 1 1 d . . .
H30 H 0.1245 0.2037 0.4164 0.033 Uiso 1 1 calc R . .
C31 C 0.13575(18) 0.11014(14) 0.46627(18) 0.0276(6) Uani 1 1 d . . .
H31 H 0.0792 0.0970 0.4565 0.033 Uiso 1 1 calc R . .
C32 C 0.20225(19) 0.07024(14) 0.50560(18) 0.0249(6) Uani 1 1 d . . .
C33 C 0.43620(19) -0.00587(17) 0.3167(2) 0.0341(7) Uani 1 1 d . . .
C34 C 0.4875(3) -0.0278(3) 0.2542(3) 0.0855(18) Uani 1 1 d . . .
H34A H 0.5462 -0.0315 0.2806 0.128 Uiso 1 1 calc R . .
H34B H 0.4818 0.0038 0.2103 0.128 Uiso 1 1 calc R . .
H34C H 0.4671 -0.0697 0.2320 0.128 Uiso 1 1 calc R . .
C35 C 0.4721(3) 0.0589(2) 0.3556(3) 0.0621(12) Uani 1 1 d . . .
H35A H 0.4399 0.0727 0.3958 0.093 Uiso 1 1 calc R . .
H35B H 0.4685 0.0918 0.3133 0.093 Uiso 1 1 calc R . .
H35C H 0.5304 0.0528 0.3820 0.093 Uiso 1 1 calc R . .
C36 C 0.4440(3) -0.0554(3) 0.3858(3) 0.0801(17) Uani 1 1 d . . .
H36A H 0.4196 -0.0964 0.3641 0.120 Uiso 1 1 calc R . .
H36B H 0.4144 -0.0396 0.4271 0.120 Uiso 1 1 calc R . .
H36C H 0.5028 -0.0617 0.4100 0.120 Uiso 1 1 calc R . .
C37 C 0.09449(19) -0.02397(16) 0.1727(2) 0.0330(7) Uani 1 1 d . . .
C38 C 0.0395(2) 0.0375(2) 0.1718(4) 0.0822(18) Uani 1 1 d . . .
H38A H 0.0459 0.0547 0.2269 0.123 Uiso 1 1 calc R . .
H38B H -0.0189 0.0264 0.1513 0.123 Uiso 1 1 calc R . .
H38C H 0.0571 0.0701 0.1365 0.123 Uiso 1 1 calc R . .
C39 C 0.0846(2) -0.04960(19) 0.0845(2) 0.0428(8) Uani 1 1 d . . .
H39A H 0.1020 -0.0162 0.0502 0.064 Uiso 1 1 calc R . .
H39B H 0.0263 -0.0608 0.0637 0.064 Uiso 1 1 calc R . .
H39C H 0.1194 -0.0879 0.0841 0.064 Uiso 1 1 calc R . .
C40 C 0.0641(3) -0.0769(3) 0.2251(3) 0.0731(16) Uani 1 1 d . . .
H40A H 0.0994 -0.1152 0.2264 0.110 Uiso 1 1 calc R . .
H40B H 0.0063 -0.0883 0.2016 0.110 Uiso 1 1 calc R . .
H40C H 0.0673 -0.0608 0.2804 0.110 Uiso 1 1 calc R . .
C41 C 0.2944(2) 0.24511(15) 0.4440(2) 0.0327(7) Uani 1 1 d . . .
C42 C 0.2314(4) 0.2957(3) 0.3932(4) 0.0491(19) Uani 0.687(10) 1 d P B 1
H42A H 0.1863 0.3048 0.4221 0.074 Uiso 0.687(10) 1 calc PR B 1
H42B H 0.2081 0.2776 0.3398 0.074 Uiso 0.687(10) 1 calc PR B 1
H42C H 0.2611 0.3356 0.3866 0.074 Uiso 0.687(10) 1 calc PR B 1
C43 C 0.3622(4) 0.2303(3) 0.3907(4) 0.0480(18) Uani 0.687(10) 1 d P B 1
H43A H 0.3828 0.2709 0.3724 0.072 Uiso 0.687(10) 1 calc PR B 1
H43B H 0.3371 0.2044 0.3436 0.072 Uiso 0.687(10) 1 calc PR B 1
H43C H 0.4086 0.2065 0.4233 0.072 Uiso 0.687(10) 1 calc PR B 1
C44 C 0.3374(5) 0.2777(3) 0.5228(4) 0.052(2) Uani 0.687(10) 1 d P B 1
H44A H 0.378(6) 0.248(4) 0.543(5) 0.078 Uiso 0.687(10) 1 d P B 1
H44B H 0.298(5) 0.279(4) 0.559(5) 0.078 Uiso 0.687(10) 1 d P B 1
H44C H 0.348(5) 0.323(4) 0.518(4) 0.078 Uiso 0.687(10) 1 d P B 1
C60 C 0.279(2) 0.2572(9) 0.3585(11) 0.115(12) Uani 0.313(10) 1 d P B 2
C61 C 0.2646(14) 0.2991(7) 0.4999(12) 0.074(6) Uani 0.313(10) 1 d P B 2
C62 C 0.3920(10) 0.2355(8) 0.4814(18) 0.099(10) Uani 0.313(10) 1 d P B 2
C45 C 0.1897(2) 0.00355(15) 0.54379(19) 0.0317(7) Uani 1 1 d . . .
C46 C 0.2736(3) -0.03419(19) 0.5642(3) 0.0582(11) Uani 1 1 d . . .
H46A H 0.2926 -0.0443 0.5139 0.087 Uiso 1 1 calc R . .
H46B H 0.2654 -0.0742 0.5924 0.087 Uiso 1 1 calc R . .
H46C H 0.3155 -0.0077 0.5990 0.087 Uiso 1 1 calc R . .
C47 C 0.1551(3) 0.0150(2) 0.6234(2) 0.0570(11) Uani 1 1 d . . .
H47A H 0.1436 -0.0266 0.6464 0.085 Uiso 1 1 calc R . .
H47B H 0.1037 0.0402 0.6107 0.085 Uiso 1 1 calc R . .
H47C H 0.1965 0.0385 0.6627 0.085 Uiso 1 1 calc R . .
C48 C 0.1246(2) -0.03773(17) 0.4844(2) 0.0433(8) Uani 1 1 d . . .
H48A H 0.1461 -0.0469 0.4353 0.065 Uiso 1 1 calc R . .
H48B H 0.0722 -0.0138 0.4701 0.065 Uiso 1 1 calc R . .
H48C H 0.1148 -0.0783 0.5108 0.065 Uiso 1 1 calc R . .

loop_
_atom_site_aniso_label
_atom_site_aniso_U_11
_atom_site_aniso_U_22
_atom_site_aniso_U_33
_atom_site_aniso_U_23
_atom_site_aniso_U_13
_atom_site_aniso_U_12
Pb1 0.03055(7) 0.02638(7) 0.02201(7) 0.00261(4) 0.00340(5) -0.00418(4)
Pb2 0.03190(7) 0.02500(7) 0.02274(7) -0.00406(4) 0.00390(5) 0.00024(4)
P1 0.0308(4) 0.0203(4) 0.0347(4) -0.0022(3) 0.0039(3) -0.0004(3)
P2 0.0220(3) 0.0271(4) 0.0243(4) -0.0012(3) 0.0033(3) -0.0011(3)
P3 0.0330(4) 0.0199(4) 0.0343(4) 0.0026(3) 0.0082(3) -0.0013(3)
P4 0.0226(3) 0.0301(4) 0.0252(4) -0.0027(3) 0.0003(3) 0.0022(3)
C1 0.0274(14) 0.0237(14) 0.0223(14) 0.0009(11) 0.0037(11) -0.0016(11)
C2 0.0318(16) 0.0279(15) 0.0239(15) -0.0072(12) 0.0048(12) -0.0004(12)
C3 0.0330(16) 0.0325(16) 0.0181(14) -0.0049(12) 0.0034(12) -0.0028(13)
C4 0.0272(15) 0.0318(16) 0.0206(14) 0.0050(12) 0.0002(11) -0.0016(12)
C5 0.0305(15) 0.0206(14) 0.0215(14) 0.0036(11) 0.0069(12) 0.0015(11)
C6 0.0295(16) 0.0254(15) 0.0277(16) 0.0020(11) 0.0049(12) -0.0070(12)
C7 0.0207(13) 0.0287(15) 0.0309(16) 0.0027(12) 0.0070(12) -0.0025(11)
C8 0.0268(15) 0.0255(15) 0.0208(14) 0.0009(11) 0.0071(12) -0.0007(11)
C9 0.0269(15) 0.0304(16) 0.0319(16) -0.0030(13) 0.0050(12) -0.0087(12)
C10 0.053(3) 0.132(5) 0.056(3) 0.030(3) 0.000(2) -0.052(3)
C11 0.0277(19) 0.051(3) 0.143(5) -0.029(3) -0.026(2) 0.0057(18)
C12 0.038(2) 0.086(3) 0.047(2) -0.029(2) -0.0015(17) -0.014(2)
C13 0.0275(16) 0.0417(19) 0.0424(19) 0.0070(15) -0.0014(14) 0.0015(14)
C14 0.038(2) 0.189(7) 0.100(4) -0.082(4) -0.011(3) 0.047(3)
C15 0.0279(19) 0.103(4) 0.086(3) -0.035(3) 0.001(2) -0.005(2)
C16 0.041(3) 0.175(7) 0.262(10) 0.180(7) -0.035(4) -0.015(4)
C17 0.0434(18) 0.0263(16) 0.0341(17) -0.0020(13) 0.0133(14) 0.0062(14)
C18 0.063(4) 0.043(4) 0.038(3) 0.004(3) 0.012(3) 0.024(3)
C19 0.065(5) 0.044(3) 0.075(6) 0.009(3) 0.050(4) 0.014(3)
C20 0.062(4) 0.041(4) 0.072(5) -0.028(3) 0.004(4) 0.012(3)
C57 0.109(14) 0.107(14) 0.041(7) -0.043(8) -0.008(8) 0.059(12)
C58 0.048(7) 0.051(8) 0.127(17) -0.023(9) 0.024(9) 0.015(6)
C59 0.113(16) 0.030(7) 0.136(18) 0.033(9) 0.072(15) 0.046(9)
C21 0.0397(17) 0.0271(16) 0.0326(17) -0.0069(13) 0.0119(14) 0.0015(13)
C22 0.076(3) 0.043(2) 0.136(5) -0.051(3) 0.045(3) -0.023(2)
C23 0.158(6) 0.046(3) 0.062(3) -0.009(2) 0.068(3) 0.001(3)
C24 0.100(4) 0.051(3) 0.081(3) -0.023(2) -0.011(3) 0.041(3)
C25 0.0271(15) 0.0277(15) 0.0279(15) -0.0046(12) 0.0065(12) -0.0016(12)
C26 0.0277(15) 0.0283(15) 0.0244(15) 0.0031(12) 0.0052(12) -0.0025(12)
C27 0.0322(15) 0.0319(16) 0.0180(14) -0.0019(12) 0.0061(12) -0.0009(13)
C28 0.0282(15) 0.0264(15) 0.0216(14) -0.0074(11) 0.0049(11) -0.0010(12)
C29 0.0262(15) 0.0238(15) 0.0249(15) -0.0049(11) 0.0077(12) 0.0002(11)
C30 0.0274(15) 0.0275(15) 0.0271(16) -0.0002(12) 0.0045(12) 0.0040(12)
C31 0.0228(14) 0.0281(15) 0.0319(16) -0.0019(12) 0.0055(12) 0.0010(12)
C32 0.0281(15) 0.0277(15) 0.0201(14) -0.0018(11) 0.0078(12) 0.0001(11)
C33 0.0261(15) 0.0419(18) 0.0333(17) 0.0036(14) 0.0030(13) 0.0052(13)
C34 0.039(2) 0.150(5) 0.066(3) -0.029(3) 0.006(2) 0.036(3)
C35 0.033(2) 0.061(3) 0.082(3) -0.003(2) -0.013(2) -0.0021(19)
C36 0.044(2) 0.100(4) 0.087(4) 0.055(3) -0.011(2) -0.001(2)
C37 0.0287(15) 0.0350(17) 0.0360(17) -0.0109(14) 0.0078(13) -0.0066(13)
C38 0.0258(19) 0.067(3) 0.147(5) -0.055(3) 0.001(2) 0.0019(19)
C39 0.0348(18) 0.049(2) 0.041(2) -0.0098(16) -0.0019(15) -0.0081(16)
C40 0.050(2) 0.125(5) 0.043(2) 0.009(2) 0.0043(19) -0.047(3)
C41 0.0363(17) 0.0252(15) 0.0372(18) -0.0032(13) 0.0088(14) -0.0057(13)
C42 0.048(3) 0.024(3) 0.070(4) 0.018(3) -0.001(3) -0.003(2)
C43 0.049(3) 0.039(3) 0.064(4) -0.001(3) 0.030(3) -0.013(3)
C44 0.081(5) 0.033(3) 0.038(3) -0.005(2) 0.005(3) -0.027(3)
C60 0.22(3) 0.060(12) 0.072(12) -0.005(9) 0.044(15) -0.090(18)
C61 0.114(17) 0.028(7) 0.099(14) -0.015(7) 0.067(13) -0.023(8)
C62 0.041(8) 0.055(10) 0.20(3) 0.002(12) 0.031(12) -0.026(7)
C45 0.0384(17) 0.0272(16) 0.0297(16) 0.0033(13) 0.0072(13) 0.0000(13)
C46 0.053(2) 0.039(2) 0.079(3) 0.022(2) 0.005(2) 0.0087(18)
C47 0.096(3) 0.044(2) 0.037(2) 0.0031(17) 0.028(2) -0.005(2)
C48 0.054(2) 0.0284(17) 0.049(2) 0.0031(15) 0.0123(17) -0.0090(16)

loop_
_atom_type_symbol
_atom_type_description
_atom_type_scat_dispersion_real
_atom_type_scat_dispersion_imag
_atom_type_scat_source
Pb Pb -3.3944 10.1111 'International Tables Vol C Tables 4.2.6.8 and 6.1.1.4'
P P 0.1023 0.0942 'International Tables Vol C Tables 4.2.6.8 and 6.1.1.4'
C C 0.0033 0.0016 'International Tables Vol C Tables 4.2.6.8 and 6.1.1.4'
H H 0.0000 0.0000 'International Tables Vol C Tables 4.2.6.8 and 6.1.1.4'

loop_
_geom_angle_atom_site_label_1
_geom_angle_atom_site_label_2
_geom_angle_atom_site_label_3
_geom_angle
C1 Pb1 C2 28.84(8)
C1 Pb1 C8 129.38(8)
C2 Pb1 C8 156.04(9)
C1 Pb1 C7 157.41(8)
C2 Pb1 C7 172.65(8)
C8 Pb1 C7 28.32(8)
C1 Pb1 C3 49.26(8)
C2 Pb1 C3 28.99(8)
C8 Pb1 C3 166.33(9)
C7 Pb1 C3 150.03(8)
C1 Pb1 C4 53.73(8)
C2 Pb1 C4 49.07(9)
C8 Pb1 C4 138.48(8)
C7 Pb1 C4 134.36(8)
C3 Pb1 C4 27.86(9)
C1 Pb1 P1 36.94(6)
C2 Pb1 P1 55.00(6)
C8 Pb1 P1 115.41(6)
C7 Pb1 P1 132.13(6)
C3 Pb1 P1 54.13(6)
C4 Pb1 P1 36.25(6)
C1 Pb1 C5 131.30(8)
C2 Pb1 C5 126.27(9)
C8 Pb1 C5 53.05(8)
C7 Pb1 C5 48.33(8)
C3 Pb1 C5 140.01(8)
C4 Pb1 C5 164.76(8)
P1 Pb1 C5 157.86(6)
C1 Pb1 P2 110.89(6)
C2 Pb1 P2 125.77(6)
C8 Pb1 P2 36.33(6)
C7 Pb1 P2 53.99(6)
C3 Pb1 P2 154.50(6)
C4 Pb1 P2 158.92(6)
P1 Pb1 P2 122.67(2)
C5 Pb1 P2 35.91(6)
C1 Pb1 C6 158.98(8)
C2 Pb1 C6 144.39(9)
C8 Pb1 C6 48.52(8)
C7 Pb1 C6 28.40(8)
C3 Pb1 C6 139.03(9)
C4 Pb1 C6 145.09(8)
P1 Pb1 C6 160.48(6)
C5 Pb1 C6 27.75(8)
P2 Pb1 C6 53.53(6)
C25 Pb2 C32 129.06(9)
C25 Pb2 C26 28.79(8)
C32 Pb2 C26 157.13(9)
C25 Pb2 C28 53.92(8)
C32 Pb2 C28 133.34(8)
C26 Pb2 C28 49.07(8)
C25 Pb2 C27 49.53(9)
C32 Pb2 C27 161.38(9)
C26 Pb2 C27 29.01(8)
C28 Pb2 C27 28.12(8)
C25 Pb2 C31 156.67(8)
C32 Pb2 C31 28.56(8)
C26 Pb2 C31 174.30(8)
C28 Pb2 C31 129.46(8)
C27 Pb2 C31 146.73(8)
C25 Pb2 P3 36.92(6)
C32 Pb2 P3 111.91(6)
C26 Pb2 P3 54.82(6)
C28 Pb2 P3 36.34(6)
C27 Pb2 P3 54.40(6)
C31 Pb2 P3 128.17(6)
C25 Pb2 P4 112.92(6)
C32 Pb2 P4 36.50(6)
C26 Pb2 P4 129.71(6)
C28 Pb2 P4 157.43(6)
C27 Pb2 P4 158.65(6)
C31 Pb2 P4 54.25(6)
P3 Pb2 P4 121.47(2)
C25 Pb2 C29 134.97(8)
C32 Pb2 C29 53.24(8)
C26 Pb2 C29 131.35(8)
C28 Pb2 C29 166.19(8)
C27 Pb2 C29 143.86(9)
C31 Pb2 C29 48.33(8)
P3 Pb2 C29 157.46(6)
P4 Pb2 C29 36.10(6)
C25 Pb2 C30 162.58(8)
C32 Pb2 C30 48.64(8)
C26 Pb2 C30 148.24(8)
C28 Pb2 C30 142.68(8)
C27 Pb2 C30 139.71(9)
C31 Pb2 C30 28.35(8)
P3 Pb2 C30 156.46(6)
P4 Pb2 C30 53.62(6)
C29 Pb2 C30 27.62(8)
C4 P1 C1 90.89(13)
C4 P1 Pb1 71.83(9)
C1 P1 Pb1 68.19(9)
C8 P2 C5 91.24(14)
C8 P2 Pb1 69.36(10)
C5 P2 Pb1 71.85(9)
C28 P3 C25 90.97(14)
C28 P3 Pb2 71.07(9)
C25 P3 Pb2 68.45(10)
C32 P4 C29 91.15(14)
C32 P4 Pb2 69.14(10)
C29 P4 Pb2 72.08(9)
C2 C1 C9 125.1(3)
C2 C1 P1 110.5(2)
C9 C1 P1 124.2(2)
C2 C1 Pb1 76.87(17)
C9 C1 Pb1 119.26(18)
P1 C1 Pb1 74.86(10)
C1 C2 C3 113.7(3)
C1 C2 Pb1 74.29(17)
C3 C2 Pb1 78.15(17)
C1 C2 H2 123.1
C3 C2 H2 123.1
Pb1 C2 H2 115.8
C4 C3 C2 114.5(3)
C4 C3 Pb1 76.41(16)
C2 C3 Pb1 72.86(16)
C4 C3 H3 122.7
C2 C3 H3 122.7
Pb1 C3 H3 119.3
C3 C4 C13 125.3(3)
C3 C4 P1 110.3(2)
C13 C4 P1 124.4(2)
C3 C4 Pb1 75.73(17)
C13 C4 Pb1 120.9(2)
P1 C4 Pb1 71.92(9)
C6 C5 C17 125.1(3)
C6 C5 P2 110.1(2)
C17 C5 P2 124.7(2)
C6 C5 Pb1 76.52(16)
C17 C5 Pb1 119.66(19)
P2 C5 Pb1 72.24(9)
C5 C6 C7 114.2(3)
C5 C6 Pb1 75.73(16)
C7 C6 Pb1 74.05(16)
C5 C6 H6 122.9
C7 C6 H6 122.9
Pb1 C6 H6 118.7
C8 C7 C6 114.1(3)
C8 C7 Pb1 74.24(17)
C6 C7 Pb1 77.56(17)
C8 C7 H7 123.0
C6 C7 H7 123.0
Pb1 C7 H7 116.6
C7 C8 C21 124.1(3)
C7 C8 P2 110.3(2)
C21 C8 P2 125.4(2)
C7 C8 Pb1 77.44(17)
C21 C8 Pb1 119.60(19)
P2 C8 Pb1 74.31(10)
C11 C9 C12 109.0(3)
C11 C9 C10 109.3(4)
C12 C9 C10 108.3(3)
C11 C9 C1 111.2(3)
C12 C9 C1 110.9(3)
C10 C9 C1 108.1(3)
C9 C10 H10A 109.5
C9 C10 H10B 109.5
H10A C10 H10B 109.5
C9 C10 H10C 109.5
H10A C10 H10C 109.5
H10B C10 H10C 109.5
C9 C11 H11A 109.5
C9 C11 H11B 109.5
H11A C11 H11B 109.5
C9 C11 H11C 109.5
H11A C11 H11C 109.5
H11B C11 H11C 109.5
C9 C12 H12A 109.5
C9 C12 H12B 109.5
H12A C12 H12B 109.5
C9 C12 H12C 109.5
H12A C12 H12C 109.5
H12B C12 H12C 109.5
C16 C13 C14 113.1(5)
C16 C13 C15 108.5(5)
C14 C13 C15 105.7(4)
C16 C13 C4 108.0(3)
C14 C13 C4 110.3(3)
C15 C13 C4 111.2(3)
C13 C14 H14A 109.5
C13 C14 H14B 109.5
H14A C14 H14B 109.5
C13 C14 H14C 109.5
H14A C14 H14C 109.5
H14B C14 H14C 109.5
C13 C15 H15A 109.5
C13 C15 H15B 109.5
H15A C15 H15B 109.5
C13 C15 H15C 109.5
H15A C15 H15C 109.5
H15B C15 H15C 109.5
C13 C16 H16A 109.5
C13 C16 H16B 109.5
H16A C16 H16B 109.5
C13 C16 H16C 109.5
H16A C16 H16C 109.5
H16B C16 H16C 109.5
C59 C17 C19 137.0(7)
C59 C17 C18 40.8(9)
C19 C17 C18 111.9(5)
C59 C17 C5 109.8(6)
C19 C17 C5 111.2(3)
C18 C17 C5 108.8(3)
C59 C17 C57 116.4(12)
C19 C17 C57 58.4(8)
C18 C17 C57 139.9(6)
C5 C17 C57 110.8(6)
C59 C17 C20 67.7(10)
C19 C17 C20 108.7(5)
C18 C17 C20 106.3(5)
C5 C17 C20 109.9(3)
C57 C17 C20 53.5(8)
C59 C17 C58 110.0(11)
C19 C17 C58 44.1(7)
C18 C17 C58 72.1(8)
C5 C17 C58 108.2(5)
C57 C17 C58 101.1(10)
C20 C17 C58 140.0(6)
C17 C18 H18A 109.5
C17 C18 H18B 109.5
H18A C18 H18B 109.5
C17 C18 H18C 109.5
H18A C18 H18C 109.5
H18B C18 H18C 109.5
C17 C19 H19A 109.5
C17 C19 H19B 109.5
H19A C19 H19B 109.5
C17 C19 H19C 109.5
H19A C19 H19C 109.5
H19B C19 H19C 109.5
C17 C20 H20A 109.5
C17 C20 H20B 109.5
H20A C20 H20B 109.5
C17 C20 H20C 109.5
H20A C20 H20C 109.5
H20B C20 H20C 109.5
C22 C21 C23 110.0(4)
C22 C21 C8 111.1(3)
C23 C21 C8 109.4(3)
C22 C21 C24 106.8(4)
C23 C21 C24 109.1(4)
C8 C21 C24 110.4(3)
C21 C22 H22A 109.5
C21 C22 H22B 109.5
H22A C22 H22B 109.5
C21 C22 H22C 109.5
H22A C22 H22C 109.5
H22B C22 H22C 109.5
C21 C23 H23A 109.5
C21 C23 H23B 109.5
H23A C23 H23B 109.5
C21 C23 H23C 109.5
H23A C23 H23C 109.5
H23B C23 H23C 109.5
C21 C24 H24A 109.5
C21 C24 H24B 109.5
H24A C24 H24B 109.5
C21 C24 H24C 109.5
H24A C24 H24C 109.5
H24B C24 H24C 109.5
C26 C25 C33 124.4(3)
C26 C25 P3 110.3(2)
C33 C25 P3 124.9(2)
C26 C25 Pb2 77.50(17)
C33 C25 Pb2 120.55(19)
P3 C25 Pb2 74.63(10)
C25 C26 C27 113.9(3)
C25 C26 Pb2 73.71(17)
C27 C26 Pb2 76.83(17)
C25 C26 H26 123.0
C27 C26 H26 123.0
Pb2 C26 H26 117.8
C28 C27 C26 114.0(3)
C28 C27 Pb2 75.75(16)
C26 C27 Pb2 74.16(16)
C28 C27 H27 123.0
C26 C27 H27 123.0
Pb2 C27 H27 118.5
C27 C28 C37 123.7(3)
C27 C28 P3 110.7(2)
C37 C28 P3 125.6(2)
C27 C28 Pb2 76.13(16)
C37 C28 Pb2 118.58(19)
P3 C28 Pb2 72.59(9)
C30 C29 C41 125.2(3)
C30 C29 P4 110.2(2)
C41 C29 P4 124.6(2)
C30 C29 Pb2 76.95(17)
C41 C29 Pb2 118.80(19)
P4 C29 Pb2 71.82(9)
C29 C30 C31 114.5(3)
C29 C30 Pb2 75.42(17)
C31 C30 Pb2 73.78(17)
C29 C30 H30 122.7
C31 C30 H30 122.7
Pb2 C30 H30 119.4
C32 C31 C30 113.8(3)
C32 C31 Pb2 73.45(17)
C30 C31 Pb2 77.87(18)
C32 C31 H31 123.1
C30 C31 H31 123.1
Pb2 C31 H31 116.9
C31 C32 C45 123.9(3)
C31 C32 P4 110.3(2)
C45 C32 P4 125.5(2)
C31 C32 Pb2 77.99(17)
C45 C32 Pb2 119.37(19)
P4 C32 Pb2 74.37(10)
C36 C33 C34 110.1(4)
C36 C33 C35 106.9(4)
C34 C33 C35 109.3(4)
C36 C33 C25 111.5(3)
C34 C33 C25 108.5(3)
C35 C33 C25 110.5(3)
C33 C34 H34A 109.5
C33 C34 H34B 109.5
H34A C34 H34B 109.5
C33 C34 H34C 109.5
H34A C34 H34C 109.5
H34B C34 H34C 109.5
C33 C35 H35A 109.5
C33 C35 H35B 109.5
H35A C35 H35B 109.5
C33 C35 H35C 109.5
H35A C35 H35C 109.5
H35B C35 H35C 109.5
C33 C36 H36A 109.5
C33 C36 H36B 109.5
H36A C36 H36B 109.5
C33 C36 H36C 109.5
H36A C36 H36C 109.5
H36B C36 H36C 109.5
C40 C37 C28 111.5(3)
C40 C37 C39 108.3(3)
C28 C37 C39 108.0(3)
C40 C37 C38 109.7(4)
C28 C37 C38 110.6(3)
C39 C37 C38 108.6(3)
C37 C38 H38A 109.5
C37 C38 H38B 109.5
H38A C38 H38B 109.5
C37 C38 H38C 109.5
H38A C38 H38C 109.5
H38B C38 H38C 109.5
C37 C39 H39A 109.5
C37 C39 H39B 109.5
H39A C39 H39B 109.5
C37 C39 H39C 109.5
H39A C39 H39C 109.5
H39B C39 H39C 109.5
C37 C40 H40A 109.5
C37 C40 H40B 109.5
H40A C40 H40B 109.5
C37 C40 H40C 109.5
H40A C40 H40C 109.5
H40B C40 H40C 109.5
C60 C41 C44 139.0(7)
C60 C41 C29 110.0(7)
C44 C41 C29 110.9(3)
C60 C41 C43 58.4(13)
C44 C41 C43 108.7(5)
C29 C41 C43 111.1(3)
C60 C41 C42 51.5(12)
C44 C41 C42 108.2(4)
C29 C41 C42 111.8(3)
C43 C41 C42 106.0(4)
C60 C41 C61 116.8(14)
C44 C41 C61 47.4(9)
C29 C41 C61 105.0(6)
C43 C41 C61 142.7(6)
C42 C41 C61 67.3(9)
C60 C41 C62 112.6(16)
C44 C41 C62 57.7(10)
C29 C41 C62 107.1(7)
C43 C41 C62 56.4(10)
C42 C41 C62 141.1(7)
C61 C41 C62 104.6(13)
C41 C42 H42A 109.5
C41 C42 H42B 109.5
H42A C42 H42B 109.5
C41 C42 H42C 109.5
H42A C42 H42C 109.5
H42B C42 H42C 109.5
C41 C43 H43A 109.5
C41 C43 H43B 109.5
H43A C43 H43B 109.5
C41 C43 H43C 109.5
H43A C43 H43C 109.5
H43B C43 H43C 109.5
C41 C44 H44A 102(5)
C41 C44 H44B 108(4)
H44A C44 H44B 108(7)
C41 C44 H44C 115(4)
H44A C44 H44C 123(7)
H44B C44 H44C 101(6)
C41 C61 H44B 97(4)
C41 C61 H44C 88(3)
H44B C61 H44C 70(5)
C41 C62 H44A 88(5)
C32 C45 C46 110.8(3)
C32 C45 C48 110.6(3)
C46 C45 C48 109.0(3)
C32 C45 C47 108.5(3)
C46 C45 C47 109.7(3)
C48 C45 C47 108.2(3)
C45 C46 H46A 109.5
C45 C46 H46B 109.5
H46A C46 H46B 109.5
C45 C46 H46C 109.5
H46A C46 H46C 109.5
H46B C46 H46C 109.5
C45 C47 H47A 109.5
C45 C47 H47B 109.5
H47A C47 H47B 109.5
C45 C47 H47C 109.5
H47A C47 H47C 109.5
H47B C47 H47C 109.5
C45 C48 H48A 109.5
C45 C48 H48B 109.5
H48A C48 H48B 109.5
C45 C48 H48C 109.5
H48A C48 H48C 109.5
H48B C48 H48C 109.5

loop_
_geom_bond_atom_site_label_1
_geom_bond_atom_site_label_2
_geom_bond_distance
Pb1 C1 2.763(3)
Pb1 C2 2.796(3)
Pb1 C8 2.820(3)
Pb1 C7 2.860(3)
Pb1 C3 2.863(3)
Pb1 C4 2.872(3)
Pb1 P1 2.8732(8)
Pb1 C5 2.895(3)
Pb1 P2 2.9012(7)
Pb1 C6 2.905(3)
Pb2 C25 2.767(3)
Pb2 C32 2.799(3)
Pb2 C26 2.814(3)
Pb2 C28 2.843(3)
Pb2 C27 2.848(3)
Pb2 C31 2.856(3)
Pb2 P3 2.8681(8)
Pb2 P4 2.8842(8)
Pb2 C29 2.889(3)
Pb2 C30 2.908(3)
P1 C4 1.787(3)
P1 C1 1.789(3)
P2 C8 1.785(3)
P2 C5 1.787(3)
P3 C28 1.781(3)
P3 C25 1.787(3)
P4 C32 1.781(3)
P4 C29 1.789(3)
C1 C2 1.385(4)
C1 C9 1.530(4)
C2 C3 1.418(4)
C2 H2 0.9300
C3 C4 1.381(4)
C3 H3 0.9300
C4 C13 1.528(4)
C5 C6 1.391(4)
C5 C17 1.526(4)
C6 C7 1.415(4)
C6 H6 0.9300
C7 C8 1.390(4)
C7 H7 0.9300
C8 C21 1.525(4)
C9 C11 1.505(5)
C9 C12 1.505(5)
C9 C10 1.515(5)
C10 H10A 0.9600
C10 H10B 0.9600
C10 H10C 0.9600
C11 H11A 0.9600
C11 H11B 0.9600
C11 H11C 0.9600
C12 H12A 0.9600
C12 H12B 0.9600
C12 H12C 0.9600
C13 C16 1.493(6)
C13 C14 1.516(6)
C13 C15 1.518(5)
C14 H14A 0.9600
C14 H14B 0.9600
C14 H14C 0.9600
C15 H15A 0.9600
C15 H15B 0.9600
C15 H15C 0.9600
C16 H16A 0.9600
C16 H16B 0.9600
C16 H16C 0.9600
C17 C59 1.465(14)
C17 C19 1.491(6)
C17 C18 1.524(7)
C17 C57 1.545(13)
C17 C20 1.577(7)
C17 C58 1.626(14)
C18 H18A 0.9600
C18 H18B 0.9600
C18 H18C 0.9600
C19 H19A 0.9600
C19 H19B 0.9600
C19 H19C 0.9600
C20 H20A 0.9600
C20 H20B 0.9600
C20 H20C 0.9600
C21 C22 1.517(5)
C21 C23 1.519(5)
C21 C24 1.527(5)
C22 H22A 0.9600
C22 H22B 0.9600
C22 H22C 0.9600
C23 H23A 0.9600
C23 H23B 0.9600
C23 H23C 0.9600
C24 H24A 0.9600
C24 H24B 0.9600
C24 H24C 0.9600
C25 C26 1.388(4)
C25 C33 1.531(4)
C26 C27 1.418(4)
C26 H26 0.9300
C27 C28 1.383(4)
C27 H27 0.9300
C28 C37 1.523(4)
C29 C30 1.384(4)
C29 C41 1.528(4)
C30 C31 1.412(4)
C30 H30 0.9300
C31 C32 1.396(4)
C31 H31 0.9300
C32 C45 1.527(4)
C33 C36 1.507(5)
C33 C34 1.508(5)
C33 C35 1.528(5)
C34 H34A 0.9600
C34 H34B 0.9600
C34 H34C 0.9600
C35 H35A 0.9600
C35 H35B 0.9600
C35 H35C 0.9600
C36 H36A 0.9600
C36 H36B 0.9600
C36 H36C 0.9600
C37 C40 1.521(5)
C37 C39 1.524(4)
C37 C38 1.530(5)
C38 H38A 0.9600
C38 H38B 0.9600
C38 H38C 0.9600
C39 H39A 0.9600
C39 H39B 0.9600
C39 H39C 0.9600
C40 H40A 0.9600
C40 H40B 0.9600
C40 H40C 0.9600
C41 C60 1.406(19)
C41 C44 1.500(6)
C41 C43 1.557(6)
C41 C42 1.566(6)
C41 C61 1.568(15)
C41 C62 1.579(18)
C42 H42A 0.9600
C42 H42B 0.9600
C42 H42C 0.9600
C43 H43A 0.9600
C43 H43B 0.9600
C43 H43C 0.9600
C44 H44A 0.90(9)
C44 H44B 0.96(8)
C44 H44C 0.94(7)
C61 H44B 1.10(7)
C61 H44C 1.40(8)
C62 H44A 1.11(7)
C45 C46 1.530(5)
C45 C48 1.534(5)
C45 C47 1.540(5)
C46 H46A 0.9600
C46 H46B 0.9600
C46 H46C 0.9600
C47 H47A 0.9600
C47 H47B 0.9600
C47 H47C 0.9600
C48 H48A 0.9600
C48 H48B 0.9600
C48 H48C 0.9600
